data_4334289
loop_
_publ_author_name
'Parisa Ebrahimpour'
'Mairi F. Haddow'
'Duncan F. Wass'

_publ_section_title
;
 New Cu(I)-Ethylene Complexes Based on Tridentate Imine Ligands: Synthesis
 and Structure
;
_journal_name_full 'Inorganic Chemistry'
_journal_page_first 3765
_journal_page_last 3771
_journal_paper_doi 10.1021/ic302325u
_journal_volume 52
_journal_year 2013
_chemical_absolute_configuration ad
_chemical_formula_moiety 'C32 H25 Cu F12 N3, F6 Sb'
_chemical_formula_sum 'C32 H25 Cu F18 N3 Sb'
_chemical_formula_weight 978.86
_chemical_name_common '[Cu(1)(C2H4)]SbF6'
_chemical_name_systematic
; 
 ? 
;
_space_group_IT_number 2
_space_group_name_H-M_alt 'P -1'
_symmetry_cell_setting triclinic
_symmetry_space_group_name_Hall '-P 1'
_symmetry_space_group_name_H-M 'P -1'
_atom_sites_solution_hydrogens geom
_atom_sites_solution_primary direct
_atom_sites_solution_secondary difmap
_audit_creation_method SHELXL-97
_cell_angle_alpha 93.662(6)
_cell_angle_beta 99.756(6)
_cell_angle_gamma 97.196(5)
_cell_formula_units_Z 2
_cell_length_a 11.1156(13)
_cell_length_b 12.7094(15)
_cell_length_c 14.3353(19)
_cell_measurement_reflns_used 9955
_cell_measurement_temperature 100(2)
_cell_measurement_theta_max 27.56
_cell_measurement_theta_min 2.30
_cell_volume 1972.7(4)
_computing_cell_refinement 'Bruker Apex II'
_computing_data_collection 'Bruker Apex II'
_computing_data_reduction 'Bruker SAINT'
_computing_molecular_graphics 'Bruker ShelXTL'
_computing_publication_material 'Bruker ShelXTL'
_computing_structure_refinement 'SHELXL-97 (Sheldrick, 2008)'
_computing_structure_solution 'SHELXS-97 (Sheldrick, 2008)'
_diffrn_ambient_temperature 100(2)
_diffrn_measured_fraction_theta_full 0.989
_diffrn_measured_fraction_theta_max 0.989
_diffrn_radiation_monochromator graphite
_diffrn_radiation_source 'fine-focus sealed tube'
_diffrn_radiation_type MoK\a
_diffrn_radiation_wavelength 0.71073
_diffrn_reflns_av_R_equivalents 0.0247
_diffrn_reflns_av_sigmaI/netI 0.0267
_diffrn_reflns_limit_h_max 14
_diffrn_reflns_limit_h_min -14
_diffrn_reflns_limit_k_max 16
_diffrn_reflns_limit_k_min -16
_diffrn_reflns_limit_l_max 18
_diffrn_reflns_limit_l_min -18
_diffrn_reflns_number 32724
_diffrn_reflns_theta_full 27.63
_diffrn_reflns_theta_max 27.63
_diffrn_reflns_theta_min 1.45
_exptl_absorpt_coefficient_mu 1.335
_exptl_absorpt_correction_T_max 0.746
_exptl_absorpt_correction_T_min 0.659
_exptl_absorpt_correction_type multi-scan
_exptl_absorpt_process_details 'SADABS V2008/1'
_exptl_crystal_colour colourless
_exptl_crystal_density_diffrn 1.648
_exptl_crystal_description plate
_exptl_crystal_F_000 960
_exptl_crystal_size_max 0.198
_exptl_crystal_size_mid 0.08
_exptl_crystal_size_min 0.002
_platon_squeeze_details
;
Crystallisation from dichloromethane; probably 2 molecules per unit cell.
;
_refine_diff_density_max 1.088
_refine_diff_density_min -0.752
_refine_diff_density_rms 0.077
_refine_ls_extinction_method none
_refine_ls_goodness_of_fit_ref 1.095
_refine_ls_hydrogen_treatment mixed
_refine_ls_matrix_type full
_refine_ls_number_parameters 508
_refine_ls_number_reflns 9195
_refine_ls_number_restraints 0
_refine_ls_restrained_S_all 1.095
_refine_ls_R_factor_all 0.0347
_refine_ls_R_factor_gt 0.0296
_refine_ls_shift/su_max 0.001
_refine_ls_shift/su_mean 0.000
_refine_ls_structure_factor_coef Fsqd
_refine_ls_weighting_details 'calc w=1/[\s^2^(Fo^2^)+(0.0390P)^2^+1.2960P] where P=(Fo^2^+2Fc^2^)/3'
_refine_ls_weighting_scheme calc
_refine_ls_wR_factor_gt 0.0769
_refine_ls_wR_factor_ref 0.0793
_reflns_number_gt 7973
_reflns_number_total 9195
_reflns_threshold_expression >2sigma(I)
_cod_data_source_file ic302325u_si_002_2.cif
_cod_data_source_block '[Cu(1)(C2H4)]SbF6'
_cod_database_code 4334289

loop_
_symmetry_equiv_pos_as_xyz
'x, y, z'
'-x, -y, -z'

loop_
_atom_site_label
_atom_site_type_symbol
_atom_site_fract_x
_atom_site_fract_y
_atom_site_fract_z
_atom_site_U_iso_or_equiv
_atom_site_adp_type
_atom_site_occupancy
_atom_site_symmetry_multiplicity
_atom_site_calc_flag
_atom_site_refinement_flags
Cu1 Cu 0.76647(2) 0.59452(2) 0.240088(19) 0.01963(7) Uani 1 1 d .
F1 F 1.07148(13) 0.63027(12) 0.45023(10) 0.0311(3) Uani 1 1 d .
F2 F 1.2107(2) 0.62423(19) 0.12787(14) 0.0688(6) Uani 1 1 d .
F3 F 1.2110(2) 0.78326(18) 0.09486(14) 0.0710(7) Uani 1 1 d .
F4 F 1.04216(17) 0.6823(2) 0.08982(12) 0.0663(6) Uani 1 1 d .
F5 F 0.43637(14) 0.57888(13) 0.28137(11) 0.0370(4) Uani 1 1 d .
F6 F 0.72008(15) 0.49321(13) 0.57563(13) 0.0428(4) Uani 1 1 d .
F7 F 0.79532(18) 0.64850(16) 0.64480(12) 0.0520(5) Uani 1 1 d .
F8 F 0.85306(13) 0.59272(14) 0.51849(12) 0.0410(4) Uani 1 1 d .
F9 F 0.51464(13) 0.65377(12) 0.12635(10) 0.0305(3) Uani 1 1 d .
F10 F 0.86145(14) 0.62308(14) -0.06416(11) 0.0379(4) Uani 1 1 d .
F11 F 0.83995(17) 0.74899(14) -0.15607(13) 0.0486(5) Uani 1 1 d .
F12 F 0.70811(15) 0.60729(13) -0.17845(11) 0.0396(4) Uani 1 1 d .
N1 N 0.94509(17) 0.51738(15) 0.25112(13) 0.0197(4) Uani 1 1 d .
N2 N 0.68805(18) 0.47761(15) 0.31032(14) 0.0214(4) Uani 1 1 d .
N3 N 0.70788(16) 0.51735(14) 0.10615(13) 0.0187(4) Uani 1 1 d .
C1 C 0.8049(2) 0.73745(18) 0.32343(18) 0.0219(5) Uani 1 1 d .
H1A H 0.734(3) 0.754(2) 0.340(2) 0.026 Uiso 1 1 d .
H1B H 0.870(3) 0.720(2) 0.372(2) 0.026 Uiso 1 1 d .
C2 C 0.8271(2) 0.75479(17) 0.23544(18) 0.0211(5) Uani 1 1 d .
H2A H 0.769(3) 0.781(2) 0.194(2) 0.025 Uiso 1 1 d .
H2B H 0.908(3) 0.755(2) 0.2235(19) 0.025 Uiso 1 1 d .
C3 C 0.7158(2) 0.40110(17) 0.10146(16) 0.0204(4) Uani 1 1 d .
H3 H 0.6779 0.3700 0.0356 0.024 Uiso 1 1 calc R
C4 C 0.8499(2) 0.38037(18) 0.11996(16) 0.0215(5) Uani 1 1 d .
H4A H 0.8966 0.4258 0.0809 0.026 Uiso 1 1 calc R
H4B H 0.8526 0.3053 0.0984 0.026 Uiso 1 1 calc R
C5 C 0.9150(2) 0.40150(18) 0.22429(16) 0.0212(5) Uani 1 1 d .
H5 H 0.9939 0.3703 0.2309 0.025 Uiso 1 1 calc R
C6 C 0.8373(2) 0.34968(18) 0.29158(17) 0.0239(5) Uani 1 1 d .
H6A H 0.8756 0.3769 0.3576 0.029 Uiso 1 1 calc R
H6B H 0.8401 0.2720 0.2857 0.029 Uiso 1 1 calc R
C7 C 0.7021(2) 0.36804(17) 0.27533(17) 0.0231(5) Uani 1 1 d .
H7 H 0.6568 0.3169 0.3118 0.028 Uiso 1 1 calc R
C8 C 0.6421(2) 0.34692(18) 0.17009(17) 0.0220(5) Uani 1 1 d .
H8A H 0.6293 0.2692 0.1528 0.026 Uiso 1 1 calc R
H8B H 0.5600 0.3711 0.1617 0.026 Uiso 1 1 calc R
C9 C 1.0585(2) 0.55429(18) 0.26452(16) 0.0212(5) Uani 1 1 d .
H9 H 1.1154 0.5075 0.2525 0.025 Uiso 1 1 calc R
C10 C 1.10705(19) 0.66720(19) 0.29814(16) 0.0210(5) Uani 1 1 d .
C11 C 1.1543(2) 0.7426(2) 0.24143(17) 0.0236(5) Uani 1 1 d .
C12 C 1.1992(2) 0.8466(2) 0.2776(2) 0.0295(5) Uani 1 1 d .
H12 H 1.2280 0.8970 0.2374 0.035 Uiso 1 1 calc R
C13 C 1.2019(2) 0.8768(2) 0.3730(2) 0.0308(6) Uani 1 1 d .
H13 H 1.2327 0.9479 0.3980 0.037 Uiso 1 1 calc R
C14 C 1.1596(2) 0.8034(2) 0.43166(18) 0.0281(5) Uani 1 1 d .
H14 H 1.1626 0.8230 0.4972 0.034 Uiso 1 1 calc R
C15 C 1.1132(2) 0.70169(19) 0.39295(17) 0.0229(5) Uani 1 1 d .
C16 C 1.1538(2) 0.7102(2) 0.13834(18) 0.0302(6) Uani 1 1 d .
C17 C 0.6253(2) 0.48423(19) 0.37607(18) 0.0265(5) Uani 1 1 d .
H17 H 0.5974 0.4207 0.4022 0.032 Uiso 1 1 calc R
C18 C 0.5931(2) 0.58747(19) 0.41452(18) 0.0263(5) Uani 1 1 d .
C19 C 0.6525(2) 0.6411(2) 0.50127(18) 0.0268(5) Uani 1 1 d .
C20 C 0.6198(2) 0.7386(2) 0.53239(19) 0.0308(5) Uani 1 1 d .
H20 H 0.6612 0.7750 0.5913 0.037 Uiso 1 1 calc R
C21 C 0.5277(3) 0.7813(2) 0.4773(2) 0.0345(6) Uani 1 1 d .
H21 H 0.5061 0.8478 0.4981 0.041 Uiso 1 1 calc R
C22 C 0.4657(2) 0.7286(2) 0.3915(2) 0.0322(6) Uani 1 1 d .
H22 H 0.4024 0.7583 0.3532 0.039 Uiso 1 1 calc R
C23 C 0.4980(2) 0.6327(2) 0.36350(18) 0.0279(5) Uani 1 1 d .
C24 C 0.7551(2) 0.5957(2) 0.5588(2) 0.0322(6) Uani 1 1 d .
C25 C 0.66950(19) 0.55270(18) 0.02702(16) 0.0192(4) Uani 1 1 d .
H25 H 0.6526 0.5044 -0.0284 0.023 Uiso 1 1 calc R
C26 C 0.6496(2) 0.66505(18) 0.01624(16) 0.0198(4) Uani 1 1 d .
C27 C 0.7026(2) 0.72719(19) -0.04812(16) 0.0223(5) Uani 1 1 d .
C28 C 0.6816(2) 0.8314(2) -0.05667(18) 0.0286(5) Uani 1 1 d .
H28 H 0.7201 0.8728 -0.0991 0.034 Uiso 1 1 calc R
C29 C 0.6041(2) 0.8754(2) -0.00306(19) 0.0310(6) Uani 1 1 d .
H29 H 0.5907 0.9473 -0.0084 0.037 Uiso 1 1 calc R
C30 C 0.5466(2) 0.8154(2) 0.05777(18) 0.0280(5) Uani 1 1 d .
H30 H 0.4915 0.8444 0.0930 0.034 Uiso 1 1 calc R
C31 C 0.5710(2) 0.7120(2) 0.06637(16) 0.0228(5) Uani 1 1 d .
C32 C 0.7789(2) 0.6783(2) -0.11105(18) 0.0281(5) Uani 1 1 d .
Sb1 Sb 0.548455(13) 0.042740(12) 0.276057(11) 0.02081(5) Uani 1 1 d .
F13 F 0.63060(13) 0.08215(12) 0.17685(11) 0.0317(3) Uani 1 1 d .
F14 F 0.68354(14) 0.11349(13) 0.36405(12) 0.0410(4) Uani 1 1 d .
F15 F 0.61897(15) -0.08326(12) 0.27959(12) 0.0376(4) Uani 1 1 d .
F16 F 0.47713(13) 0.16903(11) 0.27231(11) 0.0309(3) Uani 1 1 d .
F17 F 0.41377(12) -0.02525(11) 0.18555(10) 0.0272(3) Uani 1 1 d .
F18 F 0.46556(15) 0.00317(12) 0.37458(11) 0.0351(3) Uani 1 1 d .

loop_
_atom_site_aniso_label
_atom_site_aniso_U_11
_atom_site_aniso_U_22
_atom_site_aniso_U_33
_atom_site_aniso_U_23
_atom_site_aniso_U_13
_atom_site_aniso_U_12
Cu1 0.02676(14) 0.01489(13) 0.01661(14) -0.00102(10) 0.00586(11) -0.00099(10)
F1 0.0370(8) 0.0368(8) 0.0205(7) 0.0037(6) 0.0066(6) 0.0058(6)
F2 0.1065(18) 0.0759(15) 0.0378(11) 0.0009(10) 0.0288(11) 0.0455(13)
F3 0.1052(17) 0.0652(14) 0.0380(11) -0.0055(10) 0.0365(11) -0.0327(12)
F4 0.0421(10) 0.123(2) 0.0244(9) -0.0144(10) 0.0028(8) -0.0102(11)
F5 0.0349(8) 0.0461(9) 0.0254(8) -0.0031(7) 0.0009(6) -0.0024(7)
F6 0.0400(9) 0.0362(9) 0.0535(11) 0.0197(8) 0.0067(8) 0.0042(7)
F7 0.0674(12) 0.0575(12) 0.0266(9) -0.0006(8) -0.0083(8) 0.0168(9)
F8 0.0258(7) 0.0592(11) 0.0419(10) 0.0157(8) 0.0101(7) 0.0087(7)
F9 0.0307(7) 0.0378(8) 0.0256(8) 0.0016(6) 0.0113(6) 0.0062(6)
F10 0.0309(8) 0.0501(10) 0.0368(9) 0.0010(7) 0.0099(7) 0.0171(7)
F11 0.0653(11) 0.0380(9) 0.0507(11) 0.0049(8) 0.0382(9) 0.0006(8)
F12 0.0459(9) 0.0438(9) 0.0266(8) -0.0126(7) 0.0059(7) 0.0051(7)
N1 0.0232(9) 0.0193(9) 0.0154(9) -0.0003(7) 0.0012(7) 0.0026(7)
N2 0.0279(10) 0.0169(9) 0.0192(10) -0.0009(8) 0.0059(8) 0.0007(7)
N3 0.0180(8) 0.0187(9) 0.0181(9) -0.0006(7) 0.0019(7) 0.0010(7)
C1 0.0247(11) 0.0157(10) 0.0245(12) -0.0018(9) 0.0047(9) 0.0005(9)
C2 0.0214(11) 0.0142(10) 0.0261(12) 0.0012(9) 0.0020(9) -0.0008(8)
C3 0.0251(11) 0.0164(10) 0.0177(11) -0.0036(9) 0.0010(9) 0.0018(8)
C4 0.0256(11) 0.0204(11) 0.0185(11) -0.0024(9) 0.0051(9) 0.0038(9)
C5 0.0247(11) 0.0185(11) 0.0199(11) -0.0005(9) 0.0017(9) 0.0054(8)
C6 0.0330(12) 0.0170(11) 0.0207(12) 0.0020(9) 0.0018(9) 0.0028(9)
C7 0.0333(12) 0.0139(10) 0.0226(12) -0.0002(9) 0.0097(10) -0.0005(9)
C8 0.0248(11) 0.0162(10) 0.0232(12) -0.0027(9) 0.0044(9) -0.0020(8)
C9 0.0220(10) 0.0238(11) 0.0174(11) -0.0003(9) 0.0016(9) 0.0048(9)
C10 0.0142(9) 0.0267(12) 0.0206(11) -0.0022(9) 0.0000(8) 0.0033(8)
C11 0.0173(10) 0.0310(13) 0.0218(12) -0.0010(10) 0.0044(9) 0.0008(9)
C12 0.0222(11) 0.0293(13) 0.0360(15) 0.0000(11) 0.0076(10) -0.0021(9)
C13 0.0230(11) 0.0283(13) 0.0371(15) -0.0097(11) 0.0036(10) -0.0027(9)
C14 0.0226(11) 0.0368(14) 0.0224(12) -0.0105(11) 0.0015(9) 0.0049(10)
C15 0.0176(10) 0.0297(12) 0.0211(12) 0.0015(10) 0.0028(9) 0.0032(9)
C16 0.0291(12) 0.0375(14) 0.0234(13) -0.0011(11) 0.0090(10) -0.0016(10)
C17 0.0374(13) 0.0204(11) 0.0229(12) 0.0028(9) 0.0112(10) 0.0001(10)
C18 0.0312(12) 0.0254(12) 0.0246(13) 0.0038(10) 0.0134(10) 0.0001(10)
C19 0.0293(12) 0.0289(13) 0.0240(13) 0.0043(10) 0.0099(10) 0.0025(10)
C20 0.0373(13) 0.0300(13) 0.0277(13) 0.0000(11) 0.0149(11) 0.0034(11)
C21 0.0396(14) 0.0322(14) 0.0348(15) -0.0008(12) 0.0155(12) 0.0071(11)
C22 0.0276(12) 0.0353(14) 0.0365(15) 0.0070(12) 0.0086(11) 0.0088(10)
C23 0.0284(12) 0.0307(13) 0.0248(13) 0.0014(10) 0.0080(10) 0.0016(10)
C24 0.0326(13) 0.0324(14) 0.0301(14) -0.0001(11) 0.0051(11) 0.0009(11)
C25 0.0196(10) 0.0210(11) 0.0160(11) -0.0033(9) 0.0023(8) 0.0023(8)
C26 0.0208(10) 0.0214(11) 0.0150(11) -0.0021(9) -0.0016(8) 0.0034(8)
C27 0.0246(11) 0.0234(11) 0.0177(11) -0.0019(9) 0.0021(9) 0.0029(9)
C28 0.0360(13) 0.0248(12) 0.0247(13) 0.0035(10) 0.0032(10) 0.0061(10)
C29 0.0385(14) 0.0226(12) 0.0303(14) 0.0002(10) -0.0029(11) 0.0115(10)
C30 0.0265(11) 0.0337(13) 0.0223(12) -0.0071(10) -0.0016(9) 0.0117(10)
C31 0.0213(10) 0.0308(12) 0.0148(11) -0.0005(9) -0.0005(8) 0.0038(9)
C32 0.0321(12) 0.0275(12) 0.0252(13) 0.0019(10) 0.0081(10) 0.0023(10)
Sb1 0.02236(8) 0.01827(8) 0.02043(9) -0.00080(6) 0.00320(6) -0.00037(6)
F13 0.0331(7) 0.0313(8) 0.0338(8) 0.0048(6) 0.0158(6) 0.0027(6)
F14 0.0336(8) 0.0446(10) 0.0354(9) -0.0072(7) -0.0073(7) -0.0064(7)
F15 0.0475(9) 0.0305(8) 0.0382(9) 0.0075(7) 0.0068(7) 0.0172(7)
F16 0.0369(8) 0.0208(7) 0.0364(8) -0.0018(6) 0.0105(6) 0.0062(6)
F17 0.0269(7) 0.0259(7) 0.0252(7) -0.0031(6) 0.0015(6) -0.0027(5)
F18 0.0456(9) 0.0349(8) 0.0264(8) 0.0036(7) 0.0146(7) -0.0001(7)

loop_
_atom_type_symbol
_atom_type_description
_atom_type_scat_dispersion_real
_atom_type_scat_dispersion_imag
_atom_type_scat_source
C C 0.0033 0.0016 'International Tables Vol C Tables 4.2.6.8 and 6.1.1.4'
H H 0.0000 0.0000 'International Tables Vol C Tables 4.2.6.8 and 6.1.1.4'
N N 0.0061 0.0033 'International Tables Vol C Tables 4.2.6.8 and 6.1.1.4'
F F 0.0171 0.0103 'International Tables Vol C Tables 4.2.6.8 and 6.1.1.4'
Cu Cu 0.3201 1.2651 'International Tables Vol C Tables 4.2.6.8 and 6.1.1.4'
Sb Sb -0.5866 1.5461 'International Tables Vol C Tables 4.2.6.8 and 6.1.1.4'

loop_
_geom_angle_atom_site_label_1
_geom_angle_atom_site_label_2
_geom_angle_atom_site_label_3
_geom_angle
N2 Cu1 N3 95.85(8)
N2 Cu1 C1 110.76(9)
N3 Cu1 C1 147.37(9)
N2 Cu1 C2 148.43(9)
N3 Cu1 C2 112.03(9)
C1 Cu1 C2 38.15(10)
N2 Cu1 N1 91.09(7)
N3 Cu1 N1 89.01(7)
C1 Cu1 N1 108.35(8)
C2 Cu1 N1 103.45(8)
C9 N1 C5 115.66(19)
C9 N1 Cu1 133.71(16)
C5 N1 Cu1 110.09(13)
C17 N2 C7 115.8(2)
C17 N2 Cu1 129.80(17)
C7 N2 Cu1 114.34(14)
C25 N3 C3 115.03(18)
C25 N3 Cu1 130.96(16)
C3 N3 Cu1 113.98(13)
C2 C1 Cu1 71.23(13)
C2 C1 H1A 119.6(18)
Cu1 C1 H1A 108.7(17)
C2 C1 H1B 119.8(17)
Cu1 C1 H1B 99.1(16)
H1A C1 H1B 120(2)
C1 C2 Cu1 70.62(13)
C1 C2 H2A 119.1(18)
Cu1 C2 H2A 107.0(17)
C1 C2 H2B 118.7(17)
Cu1 C2 H2B 102.9(17)
H2A C2 H2B 121(2)
N3 C3 C8 110.64(18)
N3 C3 C4 111.07(17)
C8 C3 C4 111.63(19)
N3 C3 H3 107.8
C8 C3 H3 107.8
C4 C3 H3 107.8
C3 C4 C5 114.87(19)
C3 C4 H4A 108.5
C5 C4 H4A 108.5
C3 C4 H4B 108.5
C5 C4 H4B 108.5
H4A C4 H4B 107.5
N1 C5 C6 110.03(18)
N1 C5 C4 110.28(18)
C6 C5 C4 111.91(19)
N1 C5 H5 108.2
C6 C5 H5 108.2
C4 C5 H5 108.2
C5 C6 C7 115.57(19)
C5 C6 H6A 108.4
C7 C6 H6A 108.4
C5 C6 H6B 108.4
C7 C6 H6B 108.4
H6A C6 H6B 107.5
N2 C7 C6 111.79(18)
N2 C7 C8 109.37(18)
C6 C7 C8 111.66(19)
N2 C7 H7 108.0
C6 C7 H7 108.0
C8 C7 H7 108.0
C3 C8 C7 114.90(18)
C3 C8 H8A 108.5
C7 C8 H8A 108.5
C3 C8 H8B 108.5
C7 C8 H8B 108.5
H8A C8 H8B 107.5
N1 C9 C10 123.3(2)
N1 C9 H9 118.3
C10 C9 H9 118.3
C15 C10 C11 116.1(2)
C15 C10 C9 119.3(2)
C11 C10 C9 124.5(2)
C12 C11 C10 121.5(2)
C12 C11 C16 119.3(2)
C10 C11 C16 119.2(2)
C11 C12 C13 119.7(2)
C11 C12 H12 120.2
C13 C12 H12 120.2
C14 C13 C12 120.2(2)
C14 C13 H13 119.9
C12 C13 H13 119.9
C15 C14 C13 118.5(2)
C15 C14 H14 120.7
C13 C14 H14 120.7
F1 C15 C14 118.5(2)
F1 C15 C10 117.7(2)
C14 C15 C10 123.9(2)
F4 C16 F3 108.4(2)
F4 C16 F2 104.6(2)
F3 C16 F2 105.0(2)
F4 C16 C11 112.5(2)
F3 C16 C11 113.9(2)
F2 C16 C11 111.8(2)
N2 C17 C18 123.1(2)
N2 C17 H17 118.4
C18 C17 H17 118.4
C23 C18 C19 117.1(2)
C23 C18 C17 119.5(2)
C19 C18 C17 123.4(2)
C18 C19 C20 120.7(2)
C18 C19 C24 119.1(2)
C20 C19 C24 120.1(2)
C21 C20 C19 119.6(2)
C21 C20 H20 120.2
C19 C20 H20 120.2
C20 C21 C22 120.8(3)
C20 C21 H21 119.6
C22 C21 H21 119.6
C23 C22 C21 118.4(2)
C23 C22 H22 120.8
C21 C22 H22 120.8
F5 C23 C22 119.2(2)
F5 C23 C18 117.5(2)
C22 C23 C18 123.3(2)
F8 C24 F7 106.3(2)
F8 C24 F6 105.1(2)
F7 C24 F6 105.6(2)
F8 C24 C19 114.3(2)
F7 C24 C19 113.1(2)
F6 C24 C19 111.7(2)
N3 C25 C26 123.9(2)
N3 C25 H25 118.1
C26 C25 H25 118.1
C31 C26 C27 116.6(2)
C31 C26 C25 120.7(2)
C27 C26 C25 122.7(2)
C28 C27 C26 121.1(2)
C28 C27 C32 119.4(2)
C26 C27 C32 119.4(2)
C27 C28 C29 119.9(2)
C27 C28 H28 120.0
C29 C28 H28 120.0
C30 C29 C28 120.4(2)
C30 C29 H29 119.8
C28 C29 H29 119.8
C29 C30 C31 118.5(2)
C29 C30 H30 120.8
C31 C30 H30 120.8
F9 C31 C30 118.2(2)
F9 C31 C26 118.5(2)
C30 C31 C26 123.4(2)
F11 C32 F10 107.4(2)
F11 C32 F12 106.7(2)
F10 C32 F12 105.0(2)
F11 C32 C27 113.1(2)
F10 C32 C27 113.0(2)
F12 C32 C27 111.1(2)
F15 Sb1 F18 90.24(7)
F15 Sb1 F16 179.81(7)
F18 Sb1 F16 89.71(7)
F15 Sb1 F13 89.85(7)
F18 Sb1 F13 179.66(7)
F16 Sb1 F13 90.20(7)
F15 Sb1 F14 90.66(7)
F18 Sb1 F14 90.96(7)
F16 Sb1 F14 89.52(7)
F13 Sb1 F14 89.37(7)
F15 Sb1 F17 90.25(7)
F18 Sb1 F17 90.33(7)
F16 Sb1 F17 89.56(6)
F13 Sb1 F17 89.33(7)
F14 Sb1 F17 178.41(7)

loop_
_geom_bond_atom_site_label_1
_geom_bond_atom_site_label_2
_geom_bond_distance
Cu1 N2 2.036(2)
Cu1 N3 2.0611(18)
Cu1 C1 2.065(2)
Cu1 C2 2.073(2)
Cu1 N1 2.3085(19)
F1 C15 1.354(3)
F2 C16 1.343(3)
F3 C16 1.310(3)
F4 C16 1.309(3)
F5 C23 1.353(3)
F6 C24 1.361(3)
F7 C24 1.342(3)
F8 C24 1.320(3)
F9 C31 1.352(3)
F10 C32 1.341(3)
F11 C32 1.324(3)
F12 C32 1.349(3)
N1 C9 1.267(3)
N1 C5 1.480(3)
N2 C17 1.268(3)
N2 C7 1.485(3)
N3 C25 1.273(3)
N3 C3 1.489(3)
C1 C2 1.352(3)
C1 H1A 0.91(3)
C1 H1B 0.97(3)
C2 H2A 0.91(3)
C2 H2B 0.95(3)
C3 C8 1.527(3)
C3 C4 1.528(3)
C3 H3 1.0000
C4 C5 1.538(3)
C4 H4A 0.9900
C4 H4B 0.9900
C5 C6 1.527(3)
C5 H5 1.0000
C6 C7 1.531(3)
C6 H6A 0.9900
C6 H6B 0.9900
C7 C8 1.535(3)
C7 H7 1.0000
C8 H8A 0.9900
C8 H8B 0.9900
C9 C10 1.487(3)
C9 H9 0.9500
C10 C15 1.389(3)
C10 C11 1.404(3)
C11 C12 1.388(3)
C11 C16 1.507(3)
C12 C13 1.390(4)
C12 H12 0.9500
C13 C14 1.387(4)
C13 H13 0.9500
C14 C15 1.374(3)
C14 H14 0.9500
C17 C18 1.499(3)
C17 H17 0.9500
C18 C23 1.388(4)
C18 C19 1.396(3)
C19 C20 1.401(4)
C19 C24 1.491(4)
C20 C21 1.374(4)
C20 H20 0.9500
C21 C22 1.389(4)
C21 H21 0.9500
C22 C23 1.367(4)
C22 H22 0.9500
C25 C26 1.486(3)
C25 H25 0.9500
C26 C31 1.387(3)
C26 C27 1.408(3)
C27 C28 1.382(3)
C27 C32 1.497(3)
C28 C29 1.392(4)
C28 H28 0.9500
C29 C30 1.379(4)
C29 H29 0.9500
C30 C31 1.383(3)
C30 H30 0.9500
Sb1 F15 1.8689(15)
Sb1 F18 1.8741(15)
Sb1 F16 1.8770(14)
Sb1 F13 1.8771(15)
Sb1 F14 1.8786(14)
Sb1 F17 1.8831(13)

loop_
_geom_torsion_atom_site_label_1
_geom_torsion_atom_site_label_2
_geom_torsion_atom_site_label_3
_geom_torsion_atom_site_label_4
_geom_torsion
N2 Cu1 N1 C9 -142.6(2)
N3 Cu1 N1 C9 121.5(2)
C1 Cu1 N1 C9 -30.3(2)
C2 Cu1 N1 C9 9.1(2)
N2 Cu1 N1 C5 46.48(15)
N3 Cu1 N1 C5 -49.35(15)
C1 Cu1 N1 C5 158.80(15)
C2 Cu1 N1 C5 -161.78(15)
N3 Cu1 N2 C17 -134.5(2)
C1 Cu1 N2 C17 26.3(2)
C2 Cu1 N2 C17 18.0(3)
N1 Cu1 N2 C17 136.4(2)
N3 Cu1 N2 C7 42.24(16)
C1 Cu1 N2 C7 -157.00(15)
C2 Cu1 N2 C7 -165.27(16)
N1 Cu1 N2 C7 -46.88(15)
N2 Cu1 N3 C25 141.6(2)
C1 Cu1 N3 C25 -3.5(3)
C2 Cu1 N3 C25 -23.2(2)
N1 Cu1 N3 C25 -127.4(2)
N2 Cu1 N3 C3 -40.49(15)
C1 Cu1 N3 C3 174.35(16)
C2 Cu1 N3 C3 154.63(15)
N1 Cu1 N3 C3 50.50(15)
N2 Cu1 C1 C2 -173.00(14)
N3 Cu1 C1 C2 -30.4(2)
N1 Cu1 C1 C2 88.54(15)
N2 Cu1 C2 C1 12.6(2)
N3 Cu1 C2 C1 162.87(14)
N1 Cu1 C2 C1 -102.68(15)
C25 N3 C3 C8 -124.9(2)
Cu1 N3 C3 C8 56.92(19)
C25 N3 C3 C4 110.6(2)
Cu1 N3 C3 C4 -67.6(2)
N3 C3 C4 C5 74.4(2)
C8 C3 C4 C5 -49.6(2)
C9 N1 C5 C6 126.3(2)
Cu1 N1 C5 C6 -60.98(19)
C9 N1 C5 C4 -109.8(2)
Cu1 N1 C5 C4 62.9(2)
C3 C4 C5 N1 -74.6(2)
C3 C4 C5 C6 48.3(3)
N1 C5 C6 C7 75.5(2)
C4 C5 C6 C7 -47.5(3)
C17 N2 C7 C6 -118.3(2)
Cu1 N2 C7 C6 64.5(2)
C17 N2 C7 C8 117.5(2)
Cu1 N2 C7 C8 -59.7(2)
C5 C6 C7 N2 -75.1(2)
C5 C6 C7 C8 47.8(3)
N3 C3 C8 C7 -74.2(2)
C4 C3 C8 C7 50.1(2)
N2 C7 C8 C3 75.2(2)
C6 C7 C8 C3 -49.0(3)
C5 N1 C9 C10 -175.7(2)
Cu1 N1 C9 C10 13.8(4)
N1 C9 C10 C15 75.0(3)
N1 C9 C10 C11 -108.5(3)
C15 C10 C11 C12 -2.8(3)
C9 C10 C11 C12 -179.4(2)
C15 C10 C11 C16 178.5(2)
C9 C10 C11 C16 1.9(3)
C10 C11 C12 C13 2.3(4)
C16 C11 C12 C13 -179.0(2)
C11 C12 C13 C14 -0.2(4)
C12 C13 C14 C15 -1.2(4)
C13 C14 C15 F1 -179.7(2)
C13 C14 C15 C10 0.6(4)
C11 C10 C15 F1 -178.28(19)
C9 C10 C15 F1 -1.5(3)
C11 C10 C15 C14 1.4(3)
C9 C10 C15 C14 178.2(2)
C12 C11 C16 F4 -116.1(3)
C10 C11 C16 F4 62.6(3)
C12 C11 C16 F3 7.8(3)
C10 C11 C16 F3 -173.5(2)
C12 C11 C16 F2 126.6(3)
C10 C11 C16 F2 -54.7(3)
C7 N2 C17 C18 -174.9(2)
Cu1 N2 C17 C18 1.7(4)
N2 C17 C18 C23 78.1(3)
N2 C17 C18 C19 -103.2(3)
C23 C18 C19 C20 -2.7(4)
C17 C18 C19 C20 178.6(2)
C23 C18 C19 C24 179.9(2)
C17 C18 C19 C24 1.2(4)
C18 C19 C20 C21 0.6(4)
C24 C19 C20 C21 178.0(2)
C19 C20 C21 C22 0.6(4)
C20 C21 C22 C23 0.4(4)
C21 C22 C23 F5 178.3(2)
C21 C22 C23 C18 -2.8(4)
C19 C18 C23 F5 -177.2(2)
C17 C18 C23 F5 1.6(3)
C19 C18 C23 C22 3.9(4)
C17 C18 C23 C22 -177.4(2)
C18 C19 C24 F8 64.9(3)
C20 C19 C24 F8 -112.6(3)
C18 C19 C24 F7 -173.3(2)
C20 C19 C24 F7 9.3(4)
C18 C19 C24 F6 -54.3(3)
C20 C19 C24 F6 128.2(3)
C3 N3 C25 C26 177.27(19)
Cu1 N3 C25 C26 -4.9(3)
N3 C25 C26 C31 -56.9(3)
N3 C25 C26 C27 126.8(2)
C31 C26 C27 C28 3.2(3)
C25 C26 C27 C28 179.7(2)
C31 C26 C27 C32 -174.4(2)
C25 C26 C27 C32 2.1(3)
C26 C27 C28 C29 -1.9(3)
C32 C27 C28 C29 175.7(2)
C27 C28 C29 C30 -0.8(4)
C28 C29 C30 C31 2.1(3)
C29 C30 C31 F9 179.8(2)
C29 C30 C31 C26 -0.6(3)
C27 C26 C31 F9 177.63(18)
C25 C26 C31 F9 1.1(3)
C27 C26 C31 C30 -2.0(3)
C25 C26 C31 C30 -178.5(2)
C28 C27 C32 F11 13.1(3)
C26 C27 C32 F11 -169.2(2)
C28 C27 C32 F10 135.4(2)
C26 C27 C32 F10 -46.9(3)
C28 C27 C32 F12 -106.8(2)
C26 C27 C32 F12 70.8(3)

loop_
_platon_squeeze_void_nr
_platon_squeeze_void_average_x
_platon_squeeze_void_average_y
_platon_squeeze_void_average_z
_platon_squeeze_void_volume
_platon_squeeze_void_count_electrons
_platon_squeeze_void_content
1 0.000 0.000 0.003 338 95 ' '
